data_7210412
loop_
_publ_author_name
'Thu\'ery, Pierre'

_publ_section_title
;
 Uranyl--3d block metal ion heterometallic carboxylate complexes including
 additional chelating nitrogen donors
;
_journal_issue 33
_journal_name_full CrystEngComm
_journal_page_first 6533
_journal_paper_doi 10.1039/c3ce40941d
_journal_volume 15
_journal_year 2013
_chemical_formula_sum 'C54 H48 Mn N12 O28 U6'
_chemical_formula_weight 2796.16
_space_group_IT_number 15
_symmetry_cell_setting monoclinic
_symmetry_space_group_name_Hall '-C 2yc'
_symmetry_space_group_name_H-M 'C 1 2/c 1'
_atom_sites_solution_hydrogens geom
_atom_sites_solution_primary direct
_atom_sites_solution_secondary difmap
_audit_creation_method SHELXL-97
_cell_angle_alpha 90.00
_cell_angle_beta 102.458(3)
_cell_angle_gamma 90.00
_cell_formula_units_Z 4
_cell_length_a 14.6158(9)
_cell_length_b 16.9169(5)
_cell_length_c 27.9857(17)
_cell_measurement_reflns_used 101066
_cell_measurement_temperature 150(2)
_cell_measurement_theta_max 30.51
_cell_measurement_theta_min 3.14
_cell_volume 6756.7(6)
_computing_cell_refinement 'HKL2000 (Otwinowski & Minor, 1997)'
_computing_data_collection 'COLLECT (Nonius, 1998)'
_computing_data_reduction 'HKL2000 (Otwinowski & Minor, 1997)'
_computing_molecular_graphics 'SHELXTL (Sheldrick, 2008)'
_computing_publication_material 'SHELXTL (Sheldrick, 2008); PLATON (Spek, 2003)'
_computing_structure_refinement 'SHELXL-97 (Sheldrick, 2008)'
_computing_structure_solution 'SHELXS-97 (Sheldrick, 2008)'
_diffrn_ambient_temperature 150(2)
_diffrn_measured_fraction_theta_full 0.999
_diffrn_measured_fraction_theta_max 0.999
_diffrn_measurement_device_type 'Nonius Kappa-CCD area-detector diffractometer'
_diffrn_measurement_method 'two \f and six \w scans with 2\% steps (474 frames)'
_diffrn_radiation_monochromator graphite
_diffrn_radiation_source 'fine-focus sealed tube'
_diffrn_radiation_type MoK\a
_diffrn_radiation_wavelength 0.71073
_diffrn_reflns_av_R_equivalents 0.0821
_diffrn_reflns_av_unetI/netI 0.1158
_diffrn_reflns_limit_h_max 20
_diffrn_reflns_limit_h_min -20
_diffrn_reflns_limit_k_max 23
_diffrn_reflns_limit_k_min -24
_diffrn_reflns_limit_l_max 39
_diffrn_reflns_limit_l_min -39
_diffrn_reflns_number 101066
_diffrn_reflns_theta_full 30.51
_diffrn_reflns_theta_max 30.51
_diffrn_reflns_theta_min 3.14
_diffrn_standards_decay_% 0
_diffrn_standards_interval_time 0
_diffrn_standards_number 0
_exptl_absorpt_coefficient_mu 14.600
_exptl_absorpt_correction_T_max 0.558
_exptl_absorpt_correction_T_min 0.320
_exptl_absorpt_correction_type multi-scan
_exptl_absorpt_process_details 'SCALEPACK (Otwinowski & Minor, 1997)'
_exptl_crystal_colour 'translucent light yellow'
_exptl_crystal_density_diffrn 2.749
_exptl_crystal_density_method 'not measured'
_exptl_crystal_description needle
_exptl_crystal_F_000 5028
_exptl_crystal_size_max 0.14
_exptl_crystal_size_mid 0.06
_exptl_crystal_size_min 0.04
_refine_diff_density_max 1.202
_refine_diff_density_min -1.561
_refine_diff_density_rms 0.239
_refine_ls_extinction_method none
_refine_ls_goodness_of_fit_ref 0.870
_refine_ls_hydrogen_treatment constr
_refine_ls_matrix_type full
_refine_ls_number_parameters 457
_refine_ls_number_reflns 10293
_refine_ls_number_restraints 0
_refine_ls_restrained_S_all 0.870
_refine_ls_R_factor_all 0.0872
_refine_ls_R_factor_gt 0.0384
_refine_ls_shift/su_max 0.001
_refine_ls_shift/su_mean 0.000
_refine_ls_structure_factor_coef Fsqd
_refine_ls_weighting_details 'calc w=1/[\s^2^(Fo^2^)]'
_refine_ls_weighting_scheme calc
_refine_ls_wR_factor_gt 0.0488
_refine_ls_wR_factor_ref 0.0559
_reflns_number_gt 6406
_reflns_number_total 10293
_reflns_threshold_expression >2sigma(I)
_cod_data_source_file c3ce40941d.txt
_cod_data_source_block 2
_cod_original_sg_symbol_H-M 'C 2/c'
_cod_database_code 7210412

loop_
_symmetry_equiv_pos_as_xyz
'x, y, z'
'-x, y, -z+1/2'
'x+1/2, y+1/2, z'
'-x+1/2, y+1/2, -z+1/2'
'-x, -y, -z'
'x, -y, z-1/2'
'-x+1/2, -y+1/2, -z'
'x+1/2, -y+1/2, z-1/2'

loop_
_atom_site_label
_atom_site_type_symbol
_atom_site_fract_x
_atom_site_fract_y
_atom_site_fract_z
_atom_site_U_iso_or_equiv
_atom_site_adp_type
_atom_site_occupancy
_atom_site_symmetry_multiplicity
_atom_site_calc_flag
_atom_site_refinement_flags
U1 U 0.765095(14) 0.157614(14) 0.469528(8) 0.02062(6) Uani 1 1 d .
U2 U 0.871493(14) -0.033636(14) 0.498985(8) 0.02116(6) Uani 1 1 d .
U3 U 0.802423(15) 0.125575(14) 0.602618(8) 0.02268(6) Uani 1 1 d .
Mn Mn 0.5000 0.82146(8) 0.2500 0.0253(3) Uani 1 2 d S
O1 O 0.8839(2) 0.1849(2) 0.47075(13) 0.0226(9) Uani 1 1 d .
O2 O 0.6471(2) 0.1273(2) 0.46567(14) 0.0262(10) Uani 1 1 d .
O3 O 0.8243(2) 0.0240(2) 0.44379(13) 0.0219(9) Uani 1 1 d .
O4 O 0.9041(2) -0.0951(2) 0.55127(14) 0.0300(10) Uani 1 1 d .
O5 O 0.9283(2) 0.1279(3) 0.61511(14) 0.0332(11) Uani 1 1 d .
O6 O 0.6789(2) 0.1172(3) 0.59614(15) 0.0338(11) Uani 1 1 d .
O7 O 0.8035(2) 0.0589(2) 0.53232(13) 0.0228(9) Uani 1 1 d .
O8 O 0.7803(2) 0.2161(2) 0.54484(14) 0.0262(10) Uani 1 1 d .
O9 O 1.0039(2) -0.0533(2) 0.46920(16) 0.0397(12) Uani 1 1 d .
H9 H 1.0012 -0.0603 0.4436 0.048 Uiso 1 1 d R
O10 O 0.7304(3) 0.1533(3) 0.38174(14) 0.0318(11) Uani 1 1 d .
O11 O 0.6926(3) 0.2665(3) 0.34129(15) 0.0453(13) Uani 1 1 d .
O12 O 0.8153(3) 0.0653(3) 0.68805(15) 0.0381(11) Uani 1 1 d .
O13 O 0.8013(3) -0.0194(2) 0.62902(16) 0.0321(11) Uani 1 1 d .
O14 O 0.7955(3) -0.0602(3) 0.70253(17) 0.0470(13) Uani 1 1 d .
N1 N 0.8435(3) -0.1678(3) 0.45065(17) 0.0278(12) Uani 1 1 d .
N2 N 0.7060(3) -0.0967(3) 0.48393(18) 0.0284(13) Uani 1 1 d .
N3 N 0.8040(3) -0.0065(4) 0.6740(2) 0.0329(13) Uani 1 1 d .
N4 N 0.5068(3) 0.9110(3) 0.30950(16) 0.0276(13) Uani 1 1 d .
N5 N 0.6529(3) 0.8447(3) 0.28149(17) 0.0304(13) Uani 1 1 d .
N6 N 0.4745(3) 0.7158(3) 0.29310(16) 0.0229(12) Uani 1 1 d .
C1 C 0.7044(4) 0.1923(4) 0.3434(2) 0.0309(16) Uani 1 1 d .
C2 C 0.6844(5) 0.1450(4) 0.2966(2) 0.051(2) Uani 1 1 d .
H2A H 0.7424 0.1307 0.2881 0.077 Uiso 1 1 calc R
H2B H 0.6476 0.1762 0.2708 0.077 Uiso 1 1 calc R
H2C H 0.6504 0.0979 0.3011 0.077 Uiso 1 1 calc R
C3 C 0.9135(5) -0.2051(4) 0.4346(3) 0.049(2) Uani 1 1 d .
H3 H 0.9738 -0.1850 0.4446 0.059 Uiso 1 1 calc R
C4 C 0.9021(5) -0.2694(4) 0.4050(3) 0.053(2) Uani 1 1 d .
H4 H 0.9530 -0.2916 0.3949 0.064 Uiso 1 1 calc R
C5 C 0.8136(5) -0.3012(4) 0.3903(3) 0.049(2) Uani 1 1 d .
H5 H 0.8029 -0.3439 0.3688 0.059 Uiso 1 1 calc R
C6 C 0.7416(5) -0.2683(4) 0.4081(3) 0.049(2) Uani 1 1 d .
H6 H 0.6819 -0.2902 0.4002 0.059 Uiso 1 1 calc R
C7 C 0.7588(4) -0.2023(4) 0.4380(2) 0.0293(15) Uani 1 1 d .
C8 C 0.6839(4) -0.1638(4) 0.4587(2) 0.0320(16) Uani 1 1 d .
C9 C 0.5946(4) -0.1981(4) 0.4532(2) 0.0406(19) Uani 1 1 d .
H9A H 0.5812 -0.2455 0.4363 0.049 Uiso 1 1 calc R
C10 C 0.5274(4) -0.1620(4) 0.4727(3) 0.044(2) Uani 1 1 d .
H10 H 0.4677 -0.1835 0.4687 0.053 Uiso 1 1 calc R
C11 C 0.5510(4) -0.0921(4) 0.4989(3) 0.045(2) Uani 1 1 d .
H11 H 0.5074 -0.0665 0.5133 0.054 Uiso 1 1 calc R
C12 C 0.6396(4) -0.0616(4) 0.5033(2) 0.0354(17) Uani 1 1 d .
H12 H 0.6544 -0.0145 0.5203 0.042 Uiso 1 1 calc R
C13 C 0.4316(4) 0.9424(4) 0.3227(2) 0.0348(17) Uani 1 1 d .
H13 H 0.3726 0.9237 0.3077 0.042 Uiso 1 1 calc R
C14 C 0.4378(4) 1.0014(4) 0.3576(2) 0.0369(18) Uani 1 1 d .
H14 H 0.3841 1.0236 0.3647 0.044 Uiso 1 1 calc R
C15 C 0.5255(4) 1.0262(4) 0.3815(2) 0.0383(17) Uani 1 1 d .
H15 H 0.5322 1.0651 0.4055 0.046 Uiso 1 1 calc R
C16 C 0.6040(4) 0.9918(4) 0.3692(2) 0.0310(16) Uani 1 1 d .
H16 H 0.6639 1.0074 0.3850 0.037 Uiso 1 1 calc R
C17 C 0.5922(4) 0.9349(4) 0.3334(2) 0.0277(15) Uani 1 1 d .
C18 C 0.6739(4) 0.8991(4) 0.3172(2) 0.0239(14) Uani 1 1 d .
C19 C 0.7660(4) 0.9197(4) 0.3366(2) 0.0288(15) Uani 1 1 d .
H19 H 0.7793 0.9576 0.3613 0.035 Uiso 1 1 calc R
C20 C 0.8376(4) 0.8850(4) 0.3199(2) 0.0350(17) Uani 1 1 d .
H20 H 0.8996 0.8981 0.3335 0.042 Uiso 1 1 calc R
C21 C 0.8162(4) 0.8303(4) 0.2826(2) 0.0384(17) Uani 1 1 d .
H21 H 0.8632 0.8069 0.2697 0.046 Uiso 1 1 calc R
C22 C 0.7230(4) 0.8111(4) 0.2648(2) 0.0354(17) Uani 1 1 d .
H22 H 0.7084 0.7732 0.2403 0.042 Uiso 1 1 calc R
C23 C 0.4882(4) 0.6452(4) 0.2747(2) 0.0230(14) Uani 1 1 d .
C24 C 0.4813(4) 0.5753(4) 0.3006(2) 0.0292(15) Uani 1 1 d .
H24 H 0.4905 0.5264 0.2872 0.035 Uiso 1 1 calc R
C25 C 0.4604(4) 0.5804(4) 0.3461(2) 0.0325(17) Uani 1 1 d .
H25 H 0.4562 0.5349 0.3642 0.039 Uiso 1 1 calc R
C26 C 0.4458(4) 0.6539(4) 0.3647(2) 0.0311(16) Uani 1 1 d .
H26 H 0.4316 0.6586 0.3954 0.037 Uiso 1 1 calc R
C27 C 0.4524(4) 0.7189(4) 0.3373(2) 0.0296(16) Uani 1 1 d .
H27 H 0.4411 0.7681 0.3497 0.036 Uiso 1 1 calc R

loop_
_atom_site_aniso_label
_atom_site_aniso_U_11
_atom_site_aniso_U_22
_atom_site_aniso_U_33
_atom_site_aniso_U_23
_atom_site_aniso_U_13
_atom_site_aniso_U_12
U1 0.02296(12) 0.02060(13) 0.01941(12) -0.00075(10) 0.00699(9) -0.00189(10)
U2 0.01796(11) 0.02137(13) 0.02400(13) -0.00349(11) 0.00424(9) -0.00015(9)
U3 0.02586(12) 0.02312(13) 0.02028(12) 0.00100(10) 0.00770(10) 0.00008(10)
Mn 0.0247(7) 0.0280(8) 0.0214(7) 0.000 0.0012(5) 0.000
O1 0.0189(19) 0.024(2) 0.027(2) -0.0021(19) 0.0100(17) -0.0044(17)
O2 0.021(2) 0.028(3) 0.028(2) -0.003(2) 0.0030(18) -0.0063(18)
O3 0.023(2) 0.022(2) 0.023(2) -0.0046(19) 0.0106(17) 0.0001(17)
O4 0.030(2) 0.032(3) 0.025(2) 0.000(2) -0.0018(19) 0.009(2)
O5 0.028(2) 0.042(3) 0.025(2) 0.001(2) -0.0054(18) -0.012(2)
O6 0.022(2) 0.042(3) 0.039(3) 0.015(2) 0.0121(19) 0.007(2)
O7 0.0180(19) 0.027(3) 0.023(2) 0.001(2) 0.0052(17) -0.0005(18)
O8 0.031(2) 0.023(2) 0.026(2) 0.002(2) 0.0102(18) 0.0013(18)
O9 0.028(2) 0.040(3) 0.054(3) -0.031(3) 0.013(2) -0.003(2)
O10 0.042(3) 0.030(3) 0.024(2) -0.001(2) 0.010(2) 0.000(2)
O11 0.085(4) 0.027(3) 0.024(3) 0.001(2) 0.012(2) -0.002(3)
O12 0.057(3) 0.031(3) 0.027(3) -0.003(2) 0.009(2) -0.003(2)
O13 0.040(3) 0.030(3) 0.026(3) 0.004(2) 0.008(2) 0.003(2)
O14 0.052(3) 0.041(3) 0.049(3) 0.026(3) 0.013(2) -0.001(2)
N1 0.035(3) 0.029(3) 0.022(3) -0.003(3) 0.010(2) -0.007(3)
N2 0.022(3) 0.029(3) 0.033(3) 0.007(3) 0.003(2) -0.003(2)
N3 0.026(3) 0.034(4) 0.039(4) 0.010(3) 0.007(3) 0.003(3)
N4 0.028(3) 0.035(3) 0.020(3) -0.004(3) 0.004(2) 0.000(2)
N5 0.032(3) 0.031(3) 0.028(3) -0.005(3) 0.004(2) 0.003(3)
N6 0.027(3) 0.026(3) 0.013(3) 0.001(2) -0.002(2) 0.002(2)
C1 0.044(4) 0.029(4) 0.022(4) -0.001(3) 0.013(3) -0.002(3)
C2 0.081(6) 0.039(5) 0.034(4) 0.006(4) 0.013(4) 0.000(4)
C3 0.060(5) 0.038(5) 0.060(5) -0.021(4) 0.039(4) -0.020(4)
C4 0.077(6) 0.034(5) 0.059(5) -0.013(4) 0.038(5) -0.009(4)
C5 0.082(6) 0.024(4) 0.044(5) -0.009(4) 0.017(4) 0.003(4)
C6 0.053(5) 0.036(5) 0.054(5) -0.007(4) 0.001(4) -0.010(4)
C7 0.034(4) 0.026(4) 0.025(4) 0.006(3) 0.000(3) -0.004(3)
C8 0.031(4) 0.021(4) 0.037(4) 0.004(3) -0.009(3) -0.002(3)
C9 0.028(4) 0.035(4) 0.052(5) 0.004(4) -0.005(3) -0.014(3)
C10 0.026(4) 0.034(5) 0.069(6) 0.016(4) 0.005(4) -0.011(3)
C11 0.027(4) 0.047(5) 0.063(5) 0.007(4) 0.014(4) -0.008(3)
C12 0.022(3) 0.037(4) 0.047(4) 0.001(4) 0.007(3) -0.003(3)
C13 0.025(3) 0.043(5) 0.036(4) -0.012(4) 0.006(3) -0.003(3)
C14 0.025(3) 0.047(5) 0.041(4) -0.011(4) 0.013(3) -0.004(3)
C15 0.045(4) 0.036(5) 0.037(4) -0.012(4) 0.017(3) -0.002(3)
C16 0.029(3) 0.039(4) 0.026(4) -0.007(3) 0.007(3) -0.007(3)
C17 0.031(4) 0.032(4) 0.023(4) 0.004(3) 0.012(3) -0.002(3)
C18 0.029(3) 0.021(3) 0.020(3) 0.003(3) 0.001(3) -0.004(3)
C19 0.031(3) 0.030(4) 0.026(4) -0.012(3) 0.008(3) -0.001(3)
C20 0.023(3) 0.037(5) 0.041(4) -0.006(4) -0.001(3) 0.001(3)
C21 0.032(4) 0.034(5) 0.048(5) -0.003(4) 0.007(3) 0.006(3)
C22 0.036(4) 0.037(4) 0.030(4) -0.011(3) 0.001(3) 0.010(3)
C23 0.019(3) 0.028(4) 0.022(3) 0.002(3) 0.004(2) -0.002(3)
C24 0.028(3) 0.030(4) 0.029(4) -0.008(3) 0.006(3) -0.004(3)
C25 0.028(3) 0.042(5) 0.027(4) 0.008(4) 0.004(3) -0.005(3)
C26 0.029(3) 0.045(5) 0.020(3) 0.003(3) 0.007(3) 0.003(3)
C27 0.023(3) 0.040(4) 0.026(4) 0.005(3) 0.006(3) 0.010(3)

loop_
_atom_type_symbol
_atom_type_description
_atom_type_scat_dispersion_real
_atom_type_scat_dispersion_imag
_atom_type_scat_source
C C 0.0033 0.0016 'International Tables Vol C Tables 4.2.6.8 and 6.1.1.4'
H H 0.0000 0.0000 'International Tables Vol C Tables 4.2.6.8 and 6.1.1.4'
N N 0.0061 0.0033 'International Tables Vol C Tables 4.2.6.8 and 6.1.1.4'
O O 0.0106 0.0060 'International Tables Vol C Tables 4.2.6.8 and 6.1.1.4'
Mn Mn 0.3368 0.7283 'International Tables Vol C Tables 4.2.6.8 and 6.1.1.4'
U U -9.6767 9.6646 'International Tables Vol C Tables 4.2.6.8 and 6.1.1.4'

loop_
_geom_angle_atom_site_label_1
_geom_angle_atom_site_label_2
_geom_angle_atom_site_label_3
_geom_angle
_geom_angle_site_symmetry_1
_geom_angle_site_symmetry_3
O2 U1 O1 177.04(17) . .
O2 U1 O8 91.07(15) . 7_656
O1 U1 O8 90.32(15) . 7_656
O2 U1 O8 94.61(15) . .
O1 U1 O8 88.28(15) . .
O8 U1 O8 73.80(15) 7_656 .
O2 U1 O10 86.63(15) . .
O1 U1 O10 90.98(15) . .
O8 U1 O10 81.78(14) 7_656 .
O8 U1 O10 155.56(14) . .
O2 U1 O7 85.09(15) . .
O1 U1 O7 95.32(15) . .
O8 U1 O7 143.65(13) 7_656 .
O8 U1 O7 70.53(13) . .
O10 U1 O7 133.80(14) . .
O2 U1 O3 96.29(15) . .
O1 U1 O3 81.31(15) . .
O8 U1 O3 152.55(12) 7_656 .
O8 U1 O3 131.50(13) . .
O10 U1 O3 72.33(13) . .
O7 U1 O3 63.59(12) . .
O4 U2 O3 173.20(16) . .
O4 U2 O7 97.73(16) . .
O3 U2 O7 81.63(15) . .
O4 U2 O9 96.75(16) . .
O3 U2 O9 87.96(15) . .
O7 U2 O9 139.67(14) . .
O4 U2 O9 90.35(17) . 5_756
O3 U2 O9 96.09(16) . 5_756
O7 U2 O9 77.05(13) . 5_756
O9 U2 O9 65.42(16) . 5_756
O4 U2 N2 88.15(16) . .
O3 U2 N2 85.05(15) . .
O7 U2 N2 82.49(15) . .
O9 U2 N2 135.45(15) . .
O9 U2 N2 159.09(15) 5_756 .
O4 U2 N1 84.41(17) . .
O3 U2 N1 92.14(15) . .
O7 U2 N1 144.04(14) . .
O9 U2 N1 74.76(14) . .
O9 U2 N1 138.91(14) 5_756 .
N2 U2 N1 61.65(15) . .
O6 U3 O5 173.83(18) . .
O6 U3 O8 89.73(16) . .
O5 U3 O8 96.30(16) . .
O6 U3 O7 93.95(16) . .
O5 U3 O7 88.93(15) . .
O8 U3 O7 74.71(14) . .
O6 U3 O11 90.78(18) . 7_656
O5 U3 O11 88.32(17) . 7_656
O8 U3 O11 86.01(15) . 7_656
O7 U3 O11 160.10(14) . 7_656
O6 U3 O13 83.34(16) . .
O5 U3 O13 92.01(16) . .
O8 U3 O13 150.36(14) . .
O7 U3 O13 77.06(14) . .
O11 U3 O13 122.73(14) 7_656 .
O6 U3 O12 86.13(16) . .
O5 U3 O12 87.77(15) . .
O8 U3 O12 158.49(15) . .
O7 U3 O12 126.61(15) . .
O11 U3 O12 72.97(15) 7_656 .
O13 U3 O12 49.86(14) . .
N6 Mn N6 73.6(3) 2_655 .
N6 Mn N4 97.22(17) 2_655 2_655
N6 Mn N4 163.43(17) . 2_655
N6 Mn N4 163.43(17) 2_655 .
N6 Mn N4 97.21(17) . .
N4 Mn N4 94.8(3) 2_655 .
N6 Mn N5 94.84(17) 2_655 .
N6 Mn N5 101.28(17) . .
N4 Mn N5 93.11(18) 2_655 .
N4 Mn N5 73.10(17) . .
N6 Mn N5 101.28(17) 2_655 2_655
N6 Mn N5 94.83(17) . 2_655
N4 Mn N5 73.10(17) 2_655 2_655
N4 Mn N5 93.10(18) . 2_655
N5 Mn N5 159.9(3) . 2_655
U2 O3 U1 108.62(15) . .
U2 O7 U3 145.13(17) . .
U2 O7 U1 104.09(14) . .
U3 O7 U1 104.13(15) . .
U3 O8 U1 141.64(18) . 7_656
U3 O8 U1 110.18(17) . .
U1 O8 U1 106.20(15) 7_656 .
U2 O9 U2 114.58(16) . 5_756
U2 O9 H9 121.1 . .
U2 O9 H9 110.6 5_756 .
C1 O10 U1 145.3(4) . .
C1 O11 U3 137.6(4) . 7_656
N3 O12 U3 96.5(4) . .
N3 O13 U3 97.0(4) . .
C7 N1 C3 115.3(6) . .
C7 N1 U2 122.8(4) . .
C3 N1 U2 121.8(4) . .
C8 N2 C12 118.3(5) . .
C8 N2 U2 123.0(4) . .
C12 N2 U2 118.7(4) . .
O14 N3 O13 121.9(6) . .
O14 N3 O12 121.8(6) . .
O13 N3 O12 116.3(5) . .
C13 N4 C17 118.1(5) . .
C13 N4 Mn 124.4(4) . .
C17 N4 Mn 117.5(4) . .
C22 N5 C18 118.7(5) . .
C22 N5 Mn 123.9(4) . .
C18 N5 Mn 117.3(4) . .
C23 N6 C27 118.5(5) . .
C23 N6 Mn 116.8(4) . .
C27 N6 Mn 124.5(4) . .
O10 C1 O11 125.4(6) . .
O10 C1 C2 115.6(6) . .
O11 C1 C2 119.0(6) . .
C1 C2 H2A 109.5 . .
C1 C2 H2B 109.5 . .
H2A C2 H2B 109.5 . .
C1 C2 H2C 109.5 . .
H2A C2 H2C 109.5 . .
H2B C2 H2C 109.5 . .
C4 C3 N1 125.0(7) . .
C4 C3 H3 117.5 . .
N1 C3 H3 117.5 . .
C3 C4 C5 118.7(7) . .
C3 C4 H4 120.7 . .
C5 C4 H4 120.7 . .
C6 C5 C4 118.3(7) . .
C6 C5 H5 120.9 . .
C4 C5 H5 120.9 . .
C5 C6 C7 119.5(7) . .
C5 C6 H6 120.3 . .
C7 C6 H6 120.3 . .
N1 C7 C6 123.0(6) . .
N1 C7 C8 114.8(6) . .
C6 C7 C8 122.2(6) . .
N2 C8 C9 121.3(6) . .
N2 C8 C7 117.4(5) . .
C9 C8 C7 121.3(6) . .
C10 C9 C8 120.2(7) . .
C10 C9 H9A 119.9 . .
C8 C9 H9A 119.9 . .
C9 C10 C11 118.1(6) . .
C9 C10 H10 120.9 . .
C11 C10 H10 120.9 . .
C12 C11 C10 119.0(7) . .
C12 C11 H11 120.5 . .
C10 C11 H11 120.5 . .
N2 C12 C11 123.1(7) . .
N2 C12 H12 118.5 . .
C11 C12 H12 118.5 . .
N4 C13 C14 123.1(6) . .
N4 C13 H13 118.4 . .
C14 C13 H13 118.4 . .
C15 C14 C13 118.3(6) . .
C15 C14 H14 120.8 . .
C13 C14 H14 120.8 . .
C14 C15 C16 118.8(6) . .
C14 C15 H15 120.6 . .
C16 C15 H15 120.6 . .
C17 C16 C15 119.5(6) . .
C17 C16 H16 120.2 . .
C15 C16 H16 120.2 . .
N4 C17 C16 122.1(5) . .
N4 C17 C18 116.3(5) . .
C16 C17 C18 121.5(5) . .
N5 C18 C19 120.7(5) . .
N5 C18 C17 115.7(5) . .
C19 C18 C17 123.5(6) . .
C20 C19 C18 120.6(6) . .
C20 C19 H19 119.7 . .
C18 C19 H19 119.7 . .
C19 C20 C21 118.8(6) . .
C19 C20 H20 120.6 . .
C21 C20 H20 120.6 . .
C20 C21 C22 118.3(6) . .
C20 C21 H21 120.8 . .
C22 C21 H21 120.8 . .
N5 C22 C21 122.8(6) . .
N5 C22 H22 118.6 . .
C21 C22 H22 118.6 . .
N6 C23 C24 121.4(5) . .
N6 C23 C23 116.2(3) . 2_655
C24 C23 C23 122.4(3) . 2_655
C25 C24 C23 118.8(6) . .
C25 C24 H24 120.6 . .
C23 C24 H24 120.6 . .
C24 C25 C26 119.2(6) . .
C24 C25 H25 120.4 . .
C26 C25 H25 120.4 . .
C27 C26 C25 118.9(6) . .
C27 C26 H26 120.6 . .
C25 C26 H26 120.6 . .
N6 C27 C26 123.2(6) . .
N6 C27 H27 118.4 . .
C26 C27 H27 118.4 . .

loop_
_geom_bond_atom_site_label_1
_geom_bond_atom_site_label_2
_geom_bond_distance
_geom_bond_site_symmetry_2
U1 O2 1.780(3) .
U1 O1 1.791(3) .
U1 O8 2.248(4) 7_656
U1 O8 2.295(4) .
U1 O10 2.400(4) .
U1 O7 2.402(4) .
U1 O3 2.578(4) .
U1 U2 3.6073(3) .
U1 U1 3.6331(5) 7_656
U1 U3 3.6861(4) .
U2 O4 1.775(4) .
U2 O3 1.831(4) .
U2 O7 2.170(4) .
U2 O9 2.291(4) .
U2 O9 2.360(4) 5_756
U2 N2 2.593(5) .
U2 N1 2.628(5) .
U2 U2 3.9137(5) 5_756
U3 O6 1.781(4) .
U3 O5 1.797(4) .
U3 O8 2.199(4) .
U3 O7 2.271(4) .
U3 O11 2.398(4) 7_656
U3 O13 2.562(4) .
U3 O12 2.568(4) .
Mn N6 2.232(5) 2_655
Mn N6 2.232(5) .
Mn N4 2.237(5) 2_655
Mn N4 2.237(5) .
Mn N5 2.252(5) .
Mn N5 2.252(5) 2_655
O8 U1 2.248(4) 7_656
O9 U2 2.360(4) 5_756
O9 H9 0.7178 .
O10 C1 1.246(7) .
O11 C1 1.267(7) .
O11 U3 2.398(4) 7_656
O12 N3 1.276(6) .
O13 N3 1.270(6) .
O14 N3 1.234(6) .
N1 C7 1.345(7) .
N1 C3 1.359(7) .
N2 C8 1.339(7) .
N2 C12 1.347(7) .
N4 C13 1.343(7) .
N4 C17 1.344(7) .
N5 C22 1.341(7) .
N5 C18 1.344(7) .
N6 C23 1.334(7) .
N6 C27 1.346(7) .
C1 C2 1.510(8) .
C2 H2A 0.9600 .
C2 H2B 0.9600 .
C2 H2C 0.9600 .
C3 C4 1.353(9) .
C3 H3 0.9300 .
C4 C5 1.380(9) .
C4 H4 0.9300 .
C5 C6 1.377(9) .
C5 H5 0.9300 .
C6 C7 1.386(9) .
C6 H6 0.9300 .
C7 C8 1.492(8) .
C8 C9 1.407(8) .
C9 C10 1.366(9) .
C9 H9A 0.9300 .
C10 C11 1.396(9) .
C10 H10 0.9300 .
C11 C12 1.375(7) .
C11 H11 0.9300 .
C12 H12 0.9300 .
C13 C14 1.385(8) .
C13 H13 0.9300 .
C14 C15 1.378(8) .
C14 H14 0.9300 .
C15 C16 1.394(8) .
C15 H15 0.9300 .
C16 C17 1.373(8) .
C16 H16 0.9300 .
C17 C18 1.494(8) .
C18 C19 1.384(7) .
C19 C20 1.367(8) .
C19 H19 0.9300 .
C20 C21 1.381(8) .
C20 H20 0.9300 .
C21 C22 1.385(8) .
C21 H21 0.9300 .
C22 H22 0.9300 .
C23 C24 1.402(8) .
C23 C23 1.492(11) 2_655
C24 C25 1.376(8) .
C24 H24 0.9300 .
C25 C26 1.382(8) .
C25 H25 0.9300 .
C26 C27 1.355(8) .
C26 H26 0.9300 .
C27 H27 0.9300 .

loop_
_geom_hbond_atom_site_label_D
_geom_hbond_atom_site_label_H
_geom_hbond_atom_site_label_A
_geom_hbond_distance_DH
_geom_hbond_distance_HA
_geom_hbond_distance_DA
_geom_hbond_angle_DHA
_geom_hbond_site_symmetry_A
O9 H9 O5 0.72 2.41 3.025(5) 144.9 5_756
